data_1520151
loop_
_publ_author_name
'Callear, Samantha K.'
'Hursthouse, Michael B.'

_publ_section_title
;
 4-Methylimidazolium hemioxalate hydrate
;
_journal_name_full 'Crystal Structure Report Archive'
_journal_page_first 490
_journal_year 2008
_chemical_formula_sum 'C10 H16 N4 O5'
_chemical_formula_weight 272.27
_chemical_name_systematic
;
Oxalic acid & 4-methylimidazole hydrate
;
_space_group_IT_number 15
_symmetry_cell_setting monoclinic
_symmetry_space_group_name_Hall '-C 2yc'
_symmetry_space_group_name_H-M 'C 1 2/c 1'
_atom_sites_solution_hydrogens geom
_atom_sites_solution_primary direct
_atom_sites_solution_secondary difmap
_cell_angle_alpha 90.00
_cell_angle_beta 99.252(4)
_cell_angle_gamma 90.00
_cell_formula_units_Z 4
_cell_length_a 9.1937(6)
_cell_length_b 13.5734(6)
_cell_length_c 10.5047(5)
_cell_measurement_reflns_used 2929
_cell_measurement_temperature 120(2)
_cell_measurement_theta_max 27.48
_cell_measurement_theta_min 2.91
_cell_volume 1293.83(12)
_computing_cell_refinement 'DENZO (Otwinowski & Minor, 1997) & COLLECT (Hooft, R.W.W., 1998)'
_computing_data_collection 'COLLECT (Hooft, R.W.W., 1998)'
_computing_data_reduction 'DENZO (Otwinowski & Minor, 1997) & COLLECT (Hooft, R.W.W., 1998)'
_computing_structure_refinement 'SHELXL-97 (Sheldrick, 1997)'
_diffrn_ambient_temperature 120(2)
_diffrn_detector_area_resol_mean 9.091
_diffrn_measured_fraction_theta_full 0.999
_diffrn_measured_fraction_theta_max 0.999
_diffrn_measurement_device_type 'Bruker-Nonius 95mm CCD camera on \k-goniostat'
_diffrn_measurement_method '\f & \w scans'
_diffrn_radiation_monochromator '10cm confocal mirrors'
_diffrn_radiation_source 'Bruker-Nonius FR591 rotating anode'
_diffrn_radiation_type MoK\a
_diffrn_radiation_wavelength 0.71073
_diffrn_reflns_av_R_equivalents 0.1136
_diffrn_reflns_av_sigmaI/netI 0.0517
_diffrn_reflns_limit_h_max 11
_diffrn_reflns_limit_h_min -11
_diffrn_reflns_limit_k_max 17
_diffrn_reflns_limit_k_min -17
_diffrn_reflns_limit_l_max 13
_diffrn_reflns_limit_l_min -13
_diffrn_reflns_number 14887
_diffrn_reflns_theta_full 27.47
_diffrn_reflns_theta_max 27.47
_diffrn_reflns_theta_min 3.00
_exptl_absorpt_coefficient_mu 0.113
_exptl_absorpt_correction_T_max 0.9977
_exptl_absorpt_correction_T_min 0.9833
_exptl_absorpt_correction_type multi-scan
_exptl_absorpt_process_details 'SADABS V2.10 (Sheldrick, G.M., 2003)'
_exptl_crystal_colour colourless
_exptl_crystal_density_diffrn 1.398
_exptl_crystal_density_method 'not measured'
_exptl_crystal_description fragment
_exptl_crystal_F_000 576
_exptl_crystal_size_max 0.15
_exptl_crystal_size_mid 0.07
_exptl_crystal_size_min 0.02
_refine_diff_density_max 0.297
_refine_diff_density_min -0.304
_refine_diff_density_rms 0.068
_refine_ls_extinction_method none
_refine_ls_goodness_of_fit_ref 1.072
_refine_ls_hydrogen_treatment mixed
_refine_ls_matrix_type full
_refine_ls_number_parameters 92
_refine_ls_number_reflns 1488
_refine_ls_number_restraints 2
_refine_ls_restrained_S_all 1.079
_refine_ls_R_factor_all 0.0664
_refine_ls_R_factor_gt 0.0485
_refine_ls_shift/su_max 0.000
_refine_ls_shift/su_mean 0.000
_refine_ls_structure_factor_coef Fsqd
_refine_ls_weighting_details 'calc w=1/[\s^2^(Fo^2^)+(0.0361P)^2^+1.4019P] where P=(Fo^2^+2Fc^2^)/3'
_refine_ls_weighting_scheme calc
_refine_ls_wR_factor_gt 0.1051
_refine_ls_wR_factor_ref 0.1131
_reflns_number_gt 1187
_reflns_number_total 1488
_reflns_threshold_expression >2sigma(I)
_cod_data_source_file eCrystal-490.cif
_cod_data_source_block 06skc0053c2c
_cod_depositor_comments
;
Citation :
Callear, Samantha K. and Hursthouse, Michael B. (2008) 
University of Southampton, Crystal Structure Report Archive. 
(doi:10.5258/ecrystals/490)

More at:
http://ecrystals.chem.soton.ac.uk/490/
;
_cod_original_sg_symbol_H-M C2/c
_cod_database_code 1520151

loop_
_symmetry_equiv_pos_as_xyz
'x, y, z'
'-x, y, -z+1/2'
'x+1/2, y+1/2, z'
'-x+1/2, y+1/2, -z+1/2'
'-x, -y, -z'
'x, -y, z-1/2'
'-x+1/2, -y+1/2, -z'
'x+1/2, -y+1/2, z-1/2'

loop_
_atom_site_label
_atom_site_type_symbol
_atom_site_fract_x
_atom_site_fract_y
_atom_site_fract_z
_atom_site_U_iso_or_equiv
_atom_site_adp_type
_atom_site_occupancy
_atom_site_symmetry_multiplicity
_atom_site_calc_flag
_atom_site_refinement_flags
_atom_site_disorder_assembly
_atom_site_disorder_group
C1 C 0.21087(18) 0.29820(12) 0.51825(16) 0.0175(4) Uani 1 1 d . . .
O1A O 0.18211(14) 0.30242(9) 0.63078(12) 0.0220(3) Uani 1 1 d . . .
O1B O 0.18420(14) 0.36289(9) 0.43324(12) 0.0240(3) Uani 1 1 d . . .
C22 C 0.1926(2) 0.41823(13) 1.14760(17) 0.0218(4) Uani 1 1 d . . .
H22 H 0.1208 0.4454 1.1931 0.026 Uiso 1 1 calc R . .
C24 C 0.33822(18) 0.39521(13) 1.00196(17) 0.0200(4) Uani 1 1 d . . .
C25 C 0.36522(19) 0.32356(14) 1.09259(17) 0.0229(4) Uani 1 1 d . . .
H25 H 0.4351 0.2718 1.0943 0.028 Uiso 1 1 calc R . .
C26 C 0.4023(2) 0.41452(15) 0.88334(18) 0.0279(4) Uani 1 1 d . . .
H26A H 0.4934 0.3765 0.8862 0.042 Uiso 1 1 calc R . .
H26B H 0.4242 0.4849 0.8780 0.042 Uiso 1 1 calc R . .
H26C H 0.3316 0.3949 0.8075 0.042 Uiso 1 1 calc R . .
N21 N 0.27324(16) 0.33931(11) 1.18157(14) 0.0221(4) Uani 1 1 d . . .
H21 H 0.2689 0.3027 1.2500 0.026 Uiso 1 1 calc R . .
N23 N 0.22903(16) 0.45326(11) 1.03898(14) 0.0201(3) Uani 1 1 d . . .
H23 H 0.1896 0.5054 0.9971 0.024 Uiso 1 1 calc R . .
O1W O 0.0000 0.42314(13) 0.7500 0.0300(5) Uani 1 2 d SD . .
H1W H -0.0699(10) 0.3888(19) 0.783(3) 0.078(10) Uiso 1 1 d D . .

loop_
_atom_site_aniso_label
_atom_site_aniso_U_11
_atom_site_aniso_U_22
_atom_site_aniso_U_33
_atom_site_aniso_U_23
_atom_site_aniso_U_13
_atom_site_aniso_U_12
C1 0.0179(8) 0.0169(8) 0.0184(8) -0.0021(7) 0.0050(7) -0.0027(6)
O1A 0.0289(7) 0.0199(6) 0.0194(7) 0.0001(5) 0.0103(5) 0.0029(5)
O1B 0.0349(7) 0.0172(6) 0.0210(6) 0.0016(5) 0.0078(5) 0.0036(5)
C22 0.0245(9) 0.0202(9) 0.0218(9) -0.0013(7) 0.0073(7) 0.0007(7)
C24 0.0188(8) 0.0216(9) 0.0195(9) -0.0018(7) 0.0030(7) -0.0020(7)
C25 0.0227(9) 0.0238(9) 0.0231(9) -0.0008(7) 0.0061(7) 0.0035(7)
C26 0.0256(9) 0.0361(11) 0.0230(10) 0.0020(8) 0.0068(8) -0.0023(8)
N21 0.0268(8) 0.0208(8) 0.0192(7) 0.0029(6) 0.0058(6) 0.0013(6)
N23 0.0234(7) 0.0173(7) 0.0201(8) 0.0015(6) 0.0052(6) 0.0010(6)
O1W 0.0314(10) 0.0190(10) 0.0451(12) 0.000 0.0226(9) 0.000

loop_
_atom_type_symbol
_atom_type_description
_atom_type_scat_dispersion_real
_atom_type_scat_dispersion_imag
_atom_type_scat_source
C C 0.0033 0.0016 'International Tables Vol C Tables 4.2.6.8 and 6.1.1.4'
H H 0.0000 0.0000 'International Tables Vol C Tables 4.2.6.8 and 6.1.1.4'
N N 0.0061 0.0033 'International Tables Vol C Tables 4.2.6.8 and 6.1.1.4'
O O 0.0106 0.0060 'International Tables Vol C Tables 4.2.6.8 and 6.1.1.4'

loop_
_geom_angle_atom_site_label_1
_geom_angle_atom_site_label_2
_geom_angle_atom_site_label_3
_geom_angle
_geom_angle_site_symmetry_1
_geom_angle_site_symmetry_3
O1B C1 O1A 126.55(15) . .
O1B C1 C1 117.16(18) . 7_556
O1A C1 C1 116.29(18) . 7_556
N21 C22 N23 108.37(15) . .
N21 C22 H22 125.8 . .
N23 C22 H22 125.8 . .
C25 C24 N23 105.72(15) . .
C25 C24 C26 131.56(17) . .
N23 C24 C26 122.71(16) . .
C24 C25 N21 107.63(15) . .
C24 C25 H25 126.2 . .
N21 C25 H25 126.2 . .
C24 C26 H26A 109.5 . .
C24 C26 H26B 109.5 . .
H26A C26 H26B 109.5 . .
C24 C26 H26C 109.5 . .
H26A C26 H26C 109.5 . .
H26B C26 H26C 109.5 . .
C22 N21 C25 108.83(15) . .
C22 N21 H21 125.6 . .
C25 N21 H21 125.6 . .
C22 N23 C24 109.45(15) . .
C22 N23 H23 125.3 . .
C24 N23 H23 125.3 . .

loop_
_geom_bond_atom_site_label_1
_geom_bond_atom_site_label_2
_geom_bond_distance
_geom_bond_site_symmetry_2
C1 O1B 1.248(2) .
C1 O1A 1.253(2) .
C1 C1 1.570(3) 7_556
C22 N21 1.319(2) .
C22 N23 1.328(2) .
C22 H22 0.9500 .
C24 C25 1.356(3) .
C24 N23 1.380(2) .
C24 C26 1.485(2) .
C25 N21 1.374(2) .
C25 H25 0.9500 .
C26 H26A 0.9800 .
C26 H26B 0.9800 .
C26 H26C 0.9800 .
N21 H21 0.8800 .
N23 H23 0.8800 .
O1W H1W 0.905(15) .

loop_
_geom_hbond_atom_site_label_D
_geom_hbond_atom_site_label_H
_geom_hbond_atom_site_label_A
_geom_hbond_distance_DH
_geom_hbond_distance_HA
_geom_hbond_distance_DA
_geom_hbond_angle_DHA
_geom_hbond_site_symmetry_A
N21 H21 O1A 0.88 1.90 2.7376(19) 157.4 7_557
N21 H21 O1B 0.88 2.34 2.9083(19) 122.7 1_556
N23 H23 O1B 0.88 1.91 2.7358(19) 156.2 6_566
O1W H1W O1A 0.905(15) 1.889(18) 2.7804(16) 168.1(16) 2_556
